data_7224473
loop_
_publ_author_name
'shi, jie'
'Tang, Xiao-Dong'
'Wu, Yan-Cheng'
'Fang, Jiefang'
'cao, liang'
'Chen, Xiao-Yun'
'wang, zhaoyang'

_publ_section_title
;
 A Radical Coupling Reaction of DMSO with Sodium Arylsulfinates in Air:
 Mild Utilization of DMSO as C1 Resource for the synthesis of arylsulfonyl
 dibromomethane
;
_journal_name_full 'RSC Adv.'
_journal_paper_doi 10.1039/C6RA01393G
_journal_year 2016
_chemical_formula_moiety 'C8 H8 Br2 O2 S'
_chemical_formula_sum 'C8 H8 Br2 O2 S'
_chemical_formula_weight 328.00
_chemical_name_systematic
; 
 ? 
;
_space_group_IT_number 14
_symmetry_cell_setting monoclinic
_symmetry_space_group_name_Hall '-P 2yn'
_symmetry_space_group_name_H-M 'P 1 21/n 1'
_atom_sites_solution_hydrogens geom
_atom_sites_solution_primary direct
_atom_sites_solution_secondary difmap
_audit_creation_method SHELXL-97
_audit_update_record
;
2015-04-29 deposited with the CCDC.
2016-03-01 downloaded from the CCDC.
;
_cell_angle_alpha 90.00
_cell_angle_beta 92.640(10)
_cell_angle_gamma 90.00
_cell_formula_units_Z 4
_cell_length_a 8.048(4)
_cell_length_b 7.321(4)
_cell_length_c 18.167(9)
_cell_measurement_temperature 296(2)
_cell_volume 1069.3(10)
_computing_structure_refinement 'SHELXL-97 (Sheldrick, 2008)'
_computing_structure_solution 'SHELXS-97 (Sheldrick, 2008)'
_diffrn_ambient_temperature 296(2)
_diffrn_measured_fraction_theta_full 0.998
_diffrn_measured_fraction_theta_max 0.998
_diffrn_radiation_monochromator graphite
_diffrn_radiation_source 'fine-focus sealed tube'
_diffrn_radiation_type MoK\a
_diffrn_radiation_wavelength 0.71073
_diffrn_reflns_av_R_equivalents 0.1069
_diffrn_reflns_av_sigmaI/netI 0.1660
_diffrn_reflns_limit_h_max 9
_diffrn_reflns_limit_h_min -6
_diffrn_reflns_limit_k_max 7
_diffrn_reflns_limit_k_min -8
_diffrn_reflns_limit_l_max 21
_diffrn_reflns_limit_l_min -20
_diffrn_reflns_number 5171
_diffrn_reflns_theta_full 25.20
_diffrn_reflns_theta_max 25.20
_diffrn_reflns_theta_min 2.24
_exptl_absorpt_coefficient_mu 7.741
_exptl_crystal_colour colourless
_exptl_crystal_density_diffrn 2.037
_exptl_crystal_density_method 'not measured'
_exptl_crystal_description block
_exptl_crystal_F_000 632
_refine_diff_density_max 0.647
_refine_diff_density_min -0.788
_refine_diff_density_rms 0.144
_refine_ls_extinction_method none
_refine_ls_goodness_of_fit_ref 0.884
_refine_ls_hydrogen_treatment mixed
_refine_ls_matrix_type full
_refine_ls_number_parameters 119
_refine_ls_number_reflns 1916
_refine_ls_number_restraints 0
_refine_ls_restrained_S_all 0.884
_refine_ls_R_factor_all 0.1499
_refine_ls_R_factor_gt 0.0669
_refine_ls_shift/su_max 0.000
_refine_ls_shift/su_mean 0.000
_refine_ls_structure_factor_coef Fsqd
_refine_ls_weighting_details 'calc w=1/[\s^2^(Fo^2^)+(0.1000P)^2^+0.0000P] where P=(Fo^2^+2Fc^2^)/3'
_refine_ls_weighting_scheme calc
_refine_ls_wR_factor_gt 0.1602
_refine_ls_wR_factor_ref 0.2148
_reflns_number_gt 940
_reflns_number_total 1919
_reflns_threshold_expression >2sigma(I)
_cod_data_source_file c6ra01393g2.cif
_cod_data_source_block pt
_cod_original_cell_volume 1069.3(9)
_cod_original_sg_symbol_H-M 'P 21/n'
_cod_database_code 7224473

loop_
_symmetry_equiv_pos_as_xyz
'x, y, z'
'-x+1/2, y+1/2, -z+1/2'
'-x, -y, -z'
'x-1/2, -y-1/2, z-1/2'

loop_
_atom_site_label
_atom_site_type_symbol
_atom_site_fract_x
_atom_site_fract_y
_atom_site_fract_z
_atom_site_U_iso_or_equiv
_atom_site_adp_type
_atom_site_occupancy
_atom_site_symmetry_multiplicity
_atom_site_calc_flag
_atom_site_refinement_flags
C1 C 0.5291(14) 0.1444(14) 0.2019(6) 0.052(3) Uani 1 1 d .
H1 H 0.6262 0.1014 0.2314 0.063 Uiso 1 1 calc R
C2 C 0.7412(13) 0.3120(11) 0.1037(6) 0.042(3) Uani 1 1 d .
C3 C 0.7149(16) 0.3176(13) 0.0291(6) 0.055(3) Uani 1 1 d .
H3 H 0.6094 0.3415 0.0082 0.066 Uiso 1 1 calc R
C4 C 0.8476(18) 0.2872(14) -0.0152(6) 0.061(3) Uani 1 1 d .
H4 H 0.8292 0.2908 -0.0661 0.073 Uiso 1 1 calc R
C5 C 1.0068(15) 0.2515(14) 0.0135(7) 0.052(3) Uani 1 1 d .
C6 C 1.0292(15) 0.2465(16) 0.0887(7) 0.062(3) Uani 1 1 d .
H6 H 1.1340 0.2205 0.1099 0.075 Uiso 1 1 calc R
C7 C 0.9001(16) 0.2791(15) 0.1332(7) 0.059(3) Uani 1 1 d .
H7 H 0.9192 0.2792 0.1841 0.070 Uiso 1 1 calc R
C8 C 1.1487(17) 0.2174(16) -0.0366(7) 0.075(4) Uani 1 1 d .
H8A H 1.1477 0.0917 -0.0517 0.112 Uiso 1 1 calc R
H8B H 1.2524 0.2444 -0.0106 0.112 Uiso 1 1 calc R
H8C H 1.1360 0.2945 -0.0792 0.112 Uiso 1 1 calc R
O1 O 0.6421(11) 0.4700(11) 0.2217(5) 0.077(3) Uani 1 1 d .
O2 O 0.4418(9) 0.4263(10) 0.1179(4) 0.064(2) Uani 1 1 d .
S1 S 0.5797(3) 0.3632(3) 0.16135(16) 0.0474(8) Uani 1 1 d .
Br1 Br 0.34966(18) 0.18116(19) 0.26603(7) 0.0759(6) Uani 1 1 d .
Br2 Br 0.47459(18) -0.03376(18) 0.12819(8) 0.0842(6) Uani 1 1 d .

loop_
_atom_site_aniso_label
_atom_site_aniso_U_11
_atom_site_aniso_U_22
_atom_site_aniso_U_33
_atom_site_aniso_U_23
_atom_site_aniso_U_13
_atom_site_aniso_U_12
C1 0.041(7) 0.067(7) 0.048(7) -0.002(6) -0.001(5) 0.002(5)
C2 0.047(8) 0.036(5) 0.043(7) 0.004(5) -0.011(5) -0.005(4)
C3 0.051(8) 0.059(7) 0.052(8) 0.013(6) -0.017(6) -0.003(5)
C4 0.087(12) 0.055(7) 0.039(7) 0.004(6) -0.010(7) -0.015(6)
C5 0.041(8) 0.045(6) 0.070(9) 0.005(6) 0.005(6) -0.013(5)
C6 0.037(8) 0.087(8) 0.062(9) 0.001(7) -0.005(6) 0.003(6)
C7 0.052(9) 0.072(7) 0.051(8) 0.003(6) -0.012(6) 0.002(6)
C8 0.080(10) 0.070(8) 0.077(10) 0.004(7) 0.031(7) -0.011(7)
O1 0.080(7) 0.082(6) 0.069(6) -0.034(5) 0.000(5) -0.008(4)
O2 0.037(5) 0.073(5) 0.082(6) 0.017(4) -0.010(4) 0.004(4)
S1 0.0399(19) 0.0519(15) 0.0497(18) -0.0054(13) -0.0070(13) 0.0001(12)
Br1 0.0694(11) 0.1020(11) 0.0572(10) 0.0016(7) 0.0151(7) 0.0071(7)
Br2 0.0808(12) 0.0677(8) 0.1068(14) -0.0307(8) 0.0343(9) -0.0225(7)

loop_
_atom_type_symbol
_atom_type_description
_atom_type_scat_dispersion_real
_atom_type_scat_dispersion_imag
_atom_type_scat_source
C C 0.0033 0.0016 'International Tables Vol C Tables 4.2.6.8 and 6.1.1.4'
H H 0.0000 0.0000 'International Tables Vol C Tables 4.2.6.8 and 6.1.1.4'
O O 0.0106 0.0060 'International Tables Vol C Tables 4.2.6.8 and 6.1.1.4'
S S 0.1246 0.1234 'International Tables Vol C Tables 4.2.6.8 and 6.1.1.4'
Br Br -0.2901 2.4595 'International Tables Vol C Tables 4.2.6.8 and 6.1.1.4'

loop_
_geom_angle_atom_site_label_1
_geom_angle_atom_site_label_2
_geom_angle_atom_site_label_3
_geom_angle
S1 C1 Br2 111.5(6)
S1 C1 Br1 108.2(5)
Br2 C1 Br1 111.6(5)
C3 C2 C7 119.3(11)
C3 C2 S1 120.2(9)
C7 C2 S1 120.3(9)
C2 C3 C4 118.9(11)
C3 C4 C5 122.5(11)
C6 C5 C4 117.1(11)
C6 C5 C8 121.8(11)
C4 C5 C8 121.0(12)
C7 C6 C5 121.1(11)
C6 C7 C2 121.0(11)
O2 S1 O1 119.6(5)
O2 S1 C2 108.9(5)
O1 S1 C2 109.6(5)
O2 S1 C1 109.2(5)
O1 S1 C1 104.5(5)
C2 S1 C1 103.9(5)

loop_
_geom_bond_atom_site_label_1
_geom_bond_atom_site_label_2
_geom_bond_distance
C1 S1 1.817(10)
C1 Br2 1.906(10)
C1 Br1 1.916(11)
C2 C3 1.363(14)
C2 C7 1.385(15)
C2 S1 1.747(11)
C3 C4 1.384(16)
C4 C5 1.386(16)
C5 C6 1.372(16)
C5 C8 1.513(15)
C6 C7 1.367(16)
O1 S1 1.419(8)
O2 S1 1.410(8)
